data_4315463
loop_
_publ_author_name
'Fabrice Riblet'
'Ghenadie Novitchi'
'Rosario Scopelliti'
'Lothar Helm'
'Aurelian Gulea'
'Andr\'e E. Merbach'

_publ_contact_author_address
;Ecole polytechnique f\'ed\'erale de Lausanne
Institut des sciences et ing\'enierie chimiques
EPFL SB ISIC LCIB
BCH 3108 (B\^at. BCH)
CH-1015 Lausanne
Switzerland
;
_publ_contact_author_email lothar.helm@epfl.ch
_publ_contact_author_fax '+41 21 693 98 55'
_publ_contact_author_name 'Lothar Helm'
_publ_contact_author_phone '+41 21 693 98 75'
_publ_section_title
;
 Isomerization Mechanisms of Stereolabile tris- and bis-Bidentate
 Octahedral Cobalt(II) Complexes: X-ray Structure and Variable Temperature
 and Pressure NMR Kinetic Investigations
;
_journal_name_full 'Inorganic Chemistry'
_journal_page_first 4194
_journal_page_last 4211
_journal_paper_doi 10.1021/ic902494j
_journal_volume 49
_journal_year 2010
_chemical_formula_moiety 'C22 H14 Co F12 N2 O4'
_chemical_formula_sum 'C22 H14 Co F12 N2 O4'
_chemical_formula_weight 657.28
_chemical_name_systematic
; 
 ? 
;
_space_group_IT_number 14
_symmetry_cell_setting monoclinic
_symmetry_space_group_name_Hall '-P 2yn'
_symmetry_space_group_name_H-M 'P 1 21/n 1'
_atom_sites_solution_hydrogens geom
_atom_sites_solution_primary direct
_atom_sites_solution_secondary difmap
_audit_creation_method SHELXL-97
_cell_angle_alpha 90.00
_cell_angle_beta 101.772(5)
_cell_angle_gamma 90.00
_cell_formula_units_Z 4
_cell_length_a 8.5612(5)
_cell_length_b 16.6911(7)
_cell_length_c 18.4723(8)
_cell_measurement_reflns_used 7138
_cell_measurement_temperature 140(2)
_cell_measurement_theta_max 29.1927
_cell_measurement_theta_min 2.6790
_cell_volume 2584.1(2)
_computing_cell_refinement
; 
CrysAlis RED, Oxford Diffraction Ltd., 
Version 1.171.32.24 (release 21-04-2008 CrysAlis171 .NET) 
(compiled Apr 21 2008,18:23:10) 
;
_computing_data_collection
; 
CrysAlis CCD, Oxford Diffraction Ltd., 
Version 1.171.32.24 (release 21-04-2008 CrysAlis171 .NET) 
(compiled Apr 21 2008,18:23:10) 
;
_computing_data_reduction
; 
CrysAlis RED, Oxford Diffraction Ltd., 
Version 1.171.32.24 (release 21-04-2008 CrysAlis171 .NET) 
(compiled Apr 21 2008,18:23:10) 
;
_computing_molecular_graphics 'Bruker SHELXTL'
_computing_publication_material 'Bruker SHELXTL'
_computing_structure_refinement 'SHELXL-97 (Sheldrick, 1997)'
_computing_structure_solution 'SHELXS-97 (Sheldrick, 1990)'
_diffrn_ambient_temperature 140(2)
_diffrn_detector_area_resol_mean 8.2812
_diffrn_measured_fraction_theta_full 0.918
_diffrn_measured_fraction_theta_max 0.918
_diffrn_measurement_device_type 'Oxford Diffraction, KM4/Sapphire CCD'
_diffrn_measurement_method 'phi and omega scans'
_diffrn_radiation_monochromator graphite
_diffrn_radiation_source 'fine-focus sealed tube'
_diffrn_radiation_type MoK\a
_diffrn_radiation_wavelength 0.71073
_diffrn_reflns_av_R_equivalents 0.0000
_diffrn_reflns_av_sigmaI/netI 0.0488
_diffrn_reflns_limit_h_max 9
_diffrn_reflns_limit_h_min -9
_diffrn_reflns_limit_k_max 19
_diffrn_reflns_limit_k_min -19
_diffrn_reflns_limit_l_max 21
_diffrn_reflns_limit_l_min -6
_diffrn_reflns_number 4185
_diffrn_reflns_theta_full 25.02
_diffrn_reflns_theta_max 25.02
_diffrn_reflns_theta_min 2.69
_exptl_absorpt_coefficient_mu 0.783
_exptl_absorpt_correction_T_max 1.00000
_exptl_absorpt_correction_T_min 0.75143
_exptl_absorpt_correction_type multi-scan
_exptl_absorpt_process_details
; 
CrysAlis RED, Oxford Diffraction Ltd., 
Version 1.171.32.24 (release 21-04-2008 CrysAlis171 .NET) 
(compiled Apr 21 2008,18:23:10) 
Empirical absorption correction using spherical harmonics, 
 implemented in SCALE3 ABSPACK scaling algorithm. 
;
_exptl_crystal_colour orange
_exptl_crystal_density_diffrn 1.689
_exptl_crystal_density_method 'not measured'
_exptl_crystal_description irregular
_exptl_crystal_F_000 1308
_exptl_crystal_size_max 0.19
_exptl_crystal_size_mid 0.17
_exptl_crystal_size_min 0.09
_refine_diff_density_max 0.552
_refine_diff_density_min -0.479
_refine_diff_density_rms 0.090
_refine_ls_extinction_method none
_refine_ls_goodness_of_fit_ref 1.113
_refine_ls_hydrogen_treatment riding
_refine_ls_matrix_type full
_refine_ls_number_parameters 371
_refine_ls_number_reflns 4185
_refine_ls_number_restraints 0
_refine_ls_restrained_S_all 1.113
_refine_ls_R_factor_all 0.0779
_refine_ls_R_factor_gt 0.0535
_refine_ls_shift/su_max 0.000
_refine_ls_shift/su_mean 0.000
_refine_ls_structure_factor_coef Fsqd
_refine_ls_weighting_details 'calc w=1/[\s^2^(Fo^2^)+(0.0479P)^2^+7.2337P] where P=(Fo^2^+2Fc^2^)/3'
_refine_ls_weighting_scheme calc
_refine_ls_wR_factor_gt 0.1351
_refine_ls_wR_factor_ref 0.1419
_reflns_number_gt 3052
_reflns_number_total 4185
_reflns_threshold_expression >2sigma(I)
_cod_data_source_file ic902494j_si_001_2.cif
_cod_data_source_block nov36
_cod_depositor_comments
;
The following automatic conversions were performed:

'_symmetry_cell_setting' value 'Monoclinic' changed to 'monoclinic'
according to the built-in table from CIF Core dictionary named
'cif_core.dic' version 2.4.1 from 2010-06-29.

Automatic conversion script
Id: cif_fix_values 1646 2011-03-28 12:23:43Z adriana 
;
_cod_original_sg_symbol_H-M 'P 21/n'
_cod_database_code 4315463

loop_
_symmetry_equiv_pos_as_xyz
'x, y, z'
'-x+1/2, y+1/2, -z+1/2'
'-x, -y, -z'
'x-1/2, -y-1/2, z-1/2'

loop_
_atom_site_label
_atom_site_type_symbol
_atom_site_fract_x
_atom_site_fract_y
_atom_site_fract_z
_atom_site_U_iso_or_equiv
_atom_site_adp_type
_atom_site_occupancy
_atom_site_symmetry_multiplicity
_atom_site_calc_flag
_atom_site_refinement_flags
_atom_site_disorder_assembly
_atom_site_disorder_group
Co1 Co -0.02836(8) 0.02598(4) 0.20048(3) 0.0209(2) Uani 1 1 d . . .
F1 F 0.3862(5) 0.1750(2) 0.12518(18) 0.0558(11) Uani 1 1 d . . .
F2 F 0.4930(4) 0.2117(2) 0.23524(19) 0.0589(11) Uani 1 1 d . . .
F3 F 0.2663(5) 0.2577(2) 0.1843(2) 0.0598(11) Uani 1 1 d . . .
F4 F 0.4732(4) 0.0369(2) 0.42770(18) 0.0555(10) Uani 1 1 d . . .
F5 F 0.2363(5) 0.0374(3) 0.44633(18) 0.0622(11) Uani 1 1 d . . .
F6 F 0.3327(5) -0.0703(2) 0.41173(19) 0.0624(12) Uani 1 1 d . . .
F7 F 0.0119(5) 0.2007(2) 0.3959(2) 0.0736(14) Uani 1 1 d . . .
F8 F -0.1974(9) 0.1676(3) 0.4296(3) 0.139(3) Uani 1 1 d . . .
F9 F -0.2081(6) 0.2396(2) 0.3368(3) 0.0934(18) Uani 1 1 d . . .
F10 F -0.2911(7) -0.1061(2) 0.4035(2) 0.0821(15) Uani 1 1 d . . .
F11 F -0.4430(7) -0.1174(3) 0.2999(3) 0.111(2) Uani 1 1 d . . .
F12 F -0.2200(8) -0.1750(2) 0.3210(3) 0.123(3) Uani 1 1 d . . .
O1 O -0.1863(4) -0.04642(19) 0.24100(18) 0.0284(9) Uani 1 1 d . . .
O2 O -0.0960(4) 0.1168(2) 0.26377(19) 0.0299(9) Uani 1 1 d . . .
O3 O 0.1379(4) -0.00820(19) 0.29301(18) 0.0292(9) Uani 1 1 d . . .
O4 O 0.1491(4) 0.09931(19) 0.17464(17) 0.0260(8) Uani 1 1 d . . .
N1 N 0.0097(5) -0.0710(2) 0.1351(2) 0.0216(9) Uani 1 1 d . . .
N2 N -0.1792(5) 0.0532(2) 0.0995(2) 0.0213(9) Uani 1 1 d . . .
C1 C 0.2689(6) 0.1227(3) 0.2204(3) 0.0240(11) Uani 1 1 d . . .
C2 C 0.3280(7) 0.0951(3) 0.2916(3) 0.0304(13) Uani 1 1 d . . .
H2 H 0.4195 0.1202 0.3205 0.036 Uiso 1 1 calc R . .
C3 C 0.2574(6) 0.0318(3) 0.3221(3) 0.0250(11) Uani 1 1 d . . .
C4 C 0.3564(7) 0.1920(3) 0.1921(3) 0.0343(14) Uani 1 1 d . . .
C5 C 0.3278(7) 0.0076(3) 0.4025(3) 0.0337(14) Uani 1 1 d . . .
C6 C -0.1435(6) 0.1040(3) 0.3222(3) 0.0287(12) Uani 1 1 d . . .
C7 C -0.2001(7) 0.0330(3) 0.3465(3) 0.0334(13) Uani 1 1 d . . .
H7 H -0.2267 0.0315 0.3940 0.040 Uiso 1 1 calc R . .
C8 C -0.2189(7) -0.0363(3) 0.3032(3) 0.0304(12) Uani 1 1 d . . .
C9 C -0.1343(8) 0.1775(4) 0.3726(3) 0.0417(15) Uani 1 1 d . . .
C10 C -0.2911(9) -0.1097(4) 0.3326(4) 0.0507(18) Uani 1 1 d . . .
C11 C 0.1052(6) -0.1333(3) 0.1575(3) 0.0272(12) Uani 1 1 d . . .
H11 H 0.1663 -0.1330 0.2066 0.033 Uiso 1 1 calc R . .
C12 C 0.1197(7) -0.1975(3) 0.1136(3) 0.0303(13) Uani 1 1 d . . .
H12 H 0.1887 -0.2406 0.1323 0.036 Uiso 1 1 calc R . .
C13 C 0.0333(6) -0.1996(3) 0.0416(3) 0.0274(12) Uani 1 1 d . . .
C14 C -0.0670(6) -0.1350(3) 0.0176(3) 0.0254(12) Uani 1 1 d . . .
H14 H -0.1286 -0.1341 -0.0313 0.030 Uiso 1 1 calc R . .
C15 C -0.0765(6) -0.0719(3) 0.0657(3) 0.0201(11) Uani 1 1 d . . .
C16 C -0.1818(6) -0.0013(3) 0.0445(3) 0.0212(11) Uani 1 1 d . . .
C17 C -0.2806(6) 0.0080(3) -0.0241(3) 0.0255(12) Uani 1 1 d . . .
H17 H -0.2801 -0.0312 -0.0613 0.031 Uiso 1 1 calc R . .
C18 C -0.3798(6) 0.0737(3) -0.0394(3) 0.0278(12) Uani 1 1 d . . .
C19 C -0.3753(6) 0.1292(3) 0.0171(3) 0.0309(13) Uani 1 1 d . . .
H19 H -0.4416 0.1754 0.0093 0.037 Uiso 1 1 calc R . .
C20 C -0.2744(6) 0.1172(3) 0.0845(3) 0.0272(12) Uani 1 1 d . . .
H20 H -0.2723 0.1562 0.1221 0.033 Uiso 1 1 calc R . .
C21 C 0.0432(8) -0.2687(3) -0.0094(3) 0.0440(16) Uani 1 1 d . . .
H21A H -0.0410 -0.3075 -0.0062 0.066 Uiso 1 1 calc R . .
H21B H 0.1476 -0.2946 0.0051 0.066 Uiso 1 1 calc R . .
H21C H 0.0296 -0.2490 -0.0603 0.066 Uiso 1 1 calc R . .
C22 C -0.4876(7) 0.0844(4) -0.1137(3) 0.0419(16) Uani 1 1 d . . .
H22A H -0.4380 0.1213 -0.1436 0.063 Uiso 1 1 calc R . .
H22B H -0.5900 0.1064 -0.1073 0.063 Uiso 1 1 calc R . .
H22C H -0.5052 0.0324 -0.1387 0.063 Uiso 1 1 calc R . .

loop_
_atom_site_aniso_label
_atom_site_aniso_U_11
_atom_site_aniso_U_22
_atom_site_aniso_U_33
_atom_site_aniso_U_23
_atom_site_aniso_U_13
_atom_site_aniso_U_12
Co1 0.0283(4) 0.0208(3) 0.0138(3) -0.0007(3) 0.0047(3) -0.0034(3)
F1 0.074(3) 0.069(2) 0.0334(19) -0.0189(17) 0.0312(19) -0.038(2)
F2 0.055(2) 0.075(3) 0.042(2) 0.0010(18) -0.0021(18) -0.040(2)
F3 0.079(3) 0.0295(18) 0.072(3) 0.0081(17) 0.019(2) -0.0088(19)
F4 0.047(2) 0.076(3) 0.0338(19) 0.0124(18) -0.0133(17) -0.0109(19)
F5 0.067(3) 0.098(3) 0.0221(18) -0.0003(19) 0.0116(18) 0.015(2)
F6 0.098(3) 0.038(2) 0.037(2) 0.0136(16) -0.021(2) 0.003(2)
F7 0.061(3) 0.068(3) 0.082(3) -0.050(2) -0.008(2) -0.004(2)
F8 0.259(8) 0.080(3) 0.125(5) -0.069(3) 0.151(5) -0.077(4)
F9 0.104(4) 0.054(3) 0.099(4) -0.042(3) -0.033(3) 0.034(3)
F10 0.156(5) 0.059(3) 0.045(2) -0.0047(19) 0.052(3) -0.043(3)
F11 0.111(4) 0.136(5) 0.084(4) 0.017(3) 0.013(3) -0.091(4)
F12 0.232(7) 0.027(2) 0.157(5) 0.008(3) 0.151(5) -0.002(3)
O1 0.041(2) 0.0278(19) 0.0187(18) -0.0029(14) 0.0104(17) -0.0103(16)
O2 0.041(2) 0.0252(19) 0.025(2) -0.0048(15) 0.0102(18) -0.0053(16)
O3 0.040(2) 0.0257(19) 0.0194(18) 0.0001(14) -0.0006(17) -0.0046(16)
O4 0.032(2) 0.0285(19) 0.0164(17) -0.0010(14) 0.0019(16) -0.0068(16)
N1 0.027(2) 0.021(2) 0.017(2) 0.0009(16) 0.0042(18) -0.0025(18)
N2 0.027(3) 0.017(2) 0.020(2) -0.0010(16) 0.0071(18) -0.0017(17)
C1 0.027(3) 0.025(3) 0.022(3) -0.008(2) 0.009(2) -0.002(2)
C2 0.032(3) 0.031(3) 0.026(3) -0.004(2) 0.000(2) -0.003(2)
C3 0.028(3) 0.026(3) 0.020(2) -0.004(2) 0.004(2) 0.007(2)
C4 0.035(4) 0.042(3) 0.025(3) -0.005(2) 0.005(3) -0.014(3)
C5 0.035(4) 0.042(3) 0.020(3) 0.000(2) -0.002(3) 0.004(3)
C6 0.028(3) 0.032(3) 0.027(3) -0.008(2) 0.008(2) -0.005(2)
C7 0.048(4) 0.037(3) 0.020(3) -0.007(2) 0.018(3) -0.009(3)
C8 0.037(3) 0.030(3) 0.026(3) 0.003(2) 0.010(2) -0.005(2)
C9 0.053(4) 0.038(3) 0.039(4) -0.014(3) 0.021(3) -0.009(3)
C10 0.078(5) 0.043(4) 0.040(4) -0.010(3) 0.032(4) -0.023(4)
C11 0.028(3) 0.033(3) 0.021(3) 0.006(2) 0.005(2) 0.000(2)
C12 0.035(3) 0.022(3) 0.035(3) 0.005(2) 0.008(3) 0.005(2)
C13 0.034(3) 0.026(3) 0.026(3) -0.004(2) 0.015(2) -0.004(2)
C14 0.035(3) 0.022(3) 0.019(3) -0.0035(19) 0.007(2) -0.003(2)
C15 0.023(3) 0.021(2) 0.017(2) 0.0043(19) 0.007(2) -0.003(2)
C16 0.023(3) 0.021(2) 0.020(2) 0.0009(18) 0.007(2) -0.0044(19)
C17 0.028(3) 0.028(3) 0.020(3) -0.001(2) 0.005(2) -0.008(2)
C18 0.029(3) 0.033(3) 0.021(3) 0.008(2) 0.002(2) -0.007(2)
C19 0.030(3) 0.030(3) 0.033(3) 0.009(2) 0.007(2) 0.006(2)
C20 0.035(3) 0.024(3) 0.024(3) -0.001(2) 0.008(2) 0.001(2)
C21 0.062(4) 0.028(3) 0.043(4) -0.013(3) 0.013(3) 0.002(3)
C22 0.037(4) 0.050(4) 0.033(3) 0.016(3) -0.007(3) -0.004(3)

loop_
_atom_type_symbol
_atom_type_description
_atom_type_scat_dispersion_real
_atom_type_scat_dispersion_imag
_atom_type_scat_source
C C 0.0033 0.0016 'International Tables Vol C Tables 4.2.6.8 and 6.1.1.4'
H H 0.0000 0.0000 'International Tables Vol C Tables 4.2.6.8 and 6.1.1.4'
N N 0.0061 0.0033 'International Tables Vol C Tables 4.2.6.8 and 6.1.1.4'
O O 0.0106 0.0060 'International Tables Vol C Tables 4.2.6.8 and 6.1.1.4'
F F 0.0171 0.0103 'International Tables Vol C Tables 4.2.6.8 and 6.1.1.4'
Co Co 0.3494 0.9721 'International Tables Vol C Tables 4.2.6.8 and 6.1.1.4'

loop_
_geom_angle_atom_site_label_1
_geom_angle_atom_site_label_2
_geom_angle_atom_site_label_3
_geom_angle
_geom_angle_site_symmetry_1
_geom_angle_site_symmetry_3
_geom_angle_publ_flag
O1 Co1 O2 86.81(14) . . ?
O1 Co1 O3 86.01(14) . . ?
O2 Co1 O3 87.70(14) . . ?
O1 Co1 O4 172.04(13) . . ?
O2 Co1 O4 90.02(14) . . ?
O3 Co1 O4 86.57(13) . . ?
O1 Co1 N1 86.95(15) . . ?
O2 Co1 N1 172.60(15) . . ?
O3 Co1 N1 95.84(14) . . ?
O4 Co1 N1 96.67(15) . . ?
O1 Co1 N2 96.86(15) . . ?
O2 Co1 N2 98.73(15) . . ?
O3 Co1 N2 173.07(15) . . ?
O4 Co1 N2 90.83(14) . . ?
N1 Co1 N2 78.07(15) . . ?
C8 O1 Co1 122.7(3) . . ?
C6 O2 Co1 122.9(3) . . ?
C3 O3 Co1 125.0(3) . . ?
C1 O4 Co1 124.4(3) . . ?
C11 N1 C15 118.0(4) . . ?
C11 N1 Co1 125.7(3) . . ?
C15 N1 Co1 116.2(3) . . ?
C20 N2 C16 117.5(4) . . ?
C20 N2 Co1 126.8(3) . . ?
C16 N2 Co1 115.7(3) . . ?
O4 C1 C2 128.9(5) . . ?
O4 C1 C4 113.3(4) . . ?
C2 C1 C4 117.8(4) . . ?
C1 C2 C3 122.0(5) . . ?
C1 C2 H2 119.0 . . ?
C3 C2 H2 119.0 . . ?
O3 C3 C2 128.2(5) . . ?
O3 C3 C5 113.5(5) . . ?
C2 C3 C5 118.2(5) . . ?
F2 C4 F3 106.5(5) . . ?
F2 C4 F1 107.3(5) . . ?
F3 C4 F1 106.8(5) . . ?
F2 C4 C1 114.8(5) . . ?
F3 C4 C1 110.3(5) . . ?
F1 C4 C1 110.7(4) . . ?
F6 C5 F4 108.4(5) . . ?
F6 C5 F5 107.4(5) . . ?
F4 C5 F5 106.0(4) . . ?
F6 C5 C3 112.4(4) . . ?
F4 C5 C3 113.3(5) . . ?
F5 C5 C3 109.0(4) . . ?
O2 C6 C7 128.5(5) . . ?
O2 C6 C9 113.8(5) . . ?
C7 C6 C9 117.6(5) . . ?
C6 C7 C8 121.9(5) . . ?
C6 C7 H7 119.1 . . ?
C8 C7 H7 119.1 . . ?
O1 C8 C7 128.1(5) . . ?
O1 C8 C10 113.8(5) . . ?
C7 C8 C10 118.1(5) . . ?
F8 C9 F7 107.8(6) . . ?
F8 C9 F9 105.8(6) . . ?
F7 C9 F9 105.3(5) . . ?
F8 C9 C6 114.6(5) . . ?
F7 C9 C6 111.5(5) . . ?
F9 C9 C6 111.3(5) . . ?
F12 C10 F10 107.6(6) . . ?
F12 C10 F11 107.1(6) . . ?
F10 C10 F11 105.1(6) . . ?
F12 C10 C8 112.4(6) . . ?
F10 C10 C8 113.7(5) . . ?
F11 C10 C8 110.4(6) . . ?
N1 C11 C12 123.4(5) . . ?
N1 C11 H11 118.3 . . ?
C12 C11 H11 118.3 . . ?
C11 C12 C13 119.7(5) . . ?
C11 C12 H12 120.2 . . ?
C13 C12 H12 120.2 . . ?
C12 C13 C14 117.4(5) . . ?
C12 C13 C21 122.2(5) . . ?
C14 C13 C21 120.3(5) . . ?
C15 C14 C13 119.8(4) . . ?
C15 C14 H14 120.1 . . ?
C13 C14 H14 120.1 . . ?
N1 C15 C14 121.7(4) . . ?
N1 C15 C16 115.3(4) . . ?
C14 C15 C16 123.0(4) . . ?
N2 C16 C17 121.6(4) . . ?
N2 C16 C15 114.7(4) . . ?
C17 C16 C15 123.7(4) . . ?
C18 C17 C16 120.9(5) . . ?
C18 C17 H17 119.6 . . ?
C16 C17 H17 119.6 . . ?
C17 C18 C19 117.0(4) . . ?
C17 C18 C22 121.3(5) . . ?
C19 C18 C22 121.7(5) . . ?
C20 C19 C18 119.8(5) . . ?
C20 C19 H19 120.1 . . ?
C18 C19 H19 120.1 . . ?
N2 C20 C19 123.2(5) . . ?
N2 C20 H20 118.4 . . ?
C19 C20 H20 118.4 . . ?
C13 C21 H21A 109.5 . . ?
C13 C21 H21B 109.5 . . ?
H21A C21 H21B 109.5 . . ?
C13 C21 H21C 109.5 . . ?
H21A C21 H21C 109.5 . . ?
H21B C21 H21C 109.5 . . ?
C18 C22 H22A 109.5 . . ?
C18 C22 H22B 109.5 . . ?
H22A C22 H22B 109.5 . . ?
C18 C22 H22C 109.5 . . ?
H22A C22 H22C 109.5 . . ?
H22B C22 H22C 109.5 . . ?

loop_
_geom_bond_atom_site_label_1
_geom_bond_atom_site_label_2
_geom_bond_distance
_geom_bond_site_symmetry_2
_geom_bond_publ_flag
Co1 O1 2.065(3) . ?
Co1 O2 2.068(3) . ?
Co1 O3 2.069(3) . ?
Co1 O4 2.081(3) . ?
Co1 N1 2.085(4) . ?
Co1 N2 2.090(4) . ?
F1 C4 1.342(6) . ?
F2 C4 1.315(6) . ?
F3 C4 1.331(7) . ?
F4 C5 1.330(7) . ?
F5 C5 1.332(7) . ?
F6 C5 1.311(6) . ?
F7 C9 1.296(7) . ?
F8 C9 1.288(7) . ?
F9 C9 1.319(7) . ?
F10 C10 1.310(7) . ?
F11 C10 1.325(9) . ?
F12 C10 1.287(8) . ?
O1 C8 1.249(6) . ?
O2 C6 1.246(6) . ?
O3 C3 1.248(6) . ?
O4 C1 1.251(6) . ?
N1 C11 1.336(6) . ?
N1 C15 1.344(6) . ?
N2 C20 1.338(6) . ?
N2 C16 1.360(6) . ?
C1 C2 1.388(7) . ?
C1 C4 1.528(7) . ?
C2 C3 1.391(7) . ?
C2 H2 0.9500 . ?
C3 C5 1.539(7) . ?
C6 C7 1.390(7) . ?
C6 C9 1.533(7) . ?
C7 C8 1.397(7) . ?
C7 H7 0.9500 . ?
C8 C10 1.521(8) . ?
C11 C12 1.365(7) . ?
C11 H11 0.9500 . ?
C12 C13 1.383(7) . ?
C12 H12 0.9500 . ?
C13 C14 1.393(7) . ?
C13 C21 1.503(7) . ?
C14 C15 1.390(7) . ?
C14 H14 0.9500 . ?
C15 C16 1.486(7) . ?
C16 C17 1.383(6) . ?
C17 C18 1.379(7) . ?
C17 H17 0.9500 . ?
C18 C19 1.392(7) . ?
C18 C22 1.500(7) . ?
C19 C20 1.376(7) . ?
C19 H19 0.9500 . ?
C20 H20 0.9500 . ?
C21 H21A 0.9800 . ?
C21 H21B 0.9800 . ?
C21 H21C 0.9800 . ?
C22 H22A 0.9800 . ?
C22 H22B 0.9800 . ?
C22 H22C 0.9800 . ?

loop_
_geom_torsion_atom_site_label_1
_geom_torsion_atom_site_label_2
_geom_torsion_atom_site_label_3
_geom_torsion_atom_site_label_4
_geom_torsion
_geom_torsion_site_symmetry_1
_geom_torsion_site_symmetry_2
_geom_torsion_site_symmetry_3
_geom_torsion_site_symmetry_4
_geom_torsion_publ_flag
O2 Co1 O1 C8 -29.6(4) . . . . ?
O3 Co1 O1 C8 58.3(4) . . . . ?
N1 Co1 O1 C8 154.4(4) . . . . ?
N2 Co1 O1 C8 -128.0(4) . . . . ?
O1 Co1 O2 C6 28.5(4) . . . . ?
O3 Co1 O2 C6 -57.6(4) . . . . ?
O4 Co1 O2 C6 -144.2(4) . . . . ?
N2 Co1 O2 C6 125.0(4) . . . . ?
O1 Co1 O3 C3 -154.5(4) . . . . ?
O2 Co1 O3 C3 -67.5(4) . . . . ?
O4 Co1 O3 C3 22.6(4) . . . . ?
N1 Co1 O3 C3 119.0(4) . . . . ?
O2 Co1 O4 C1 66.8(4) . . . . ?
O3 Co1 O4 C1 -20.9(4) . . . . ?
N1 Co1 O4 C1 -116.4(4) . . . . ?
N2 Co1 O4 C1 165.5(4) . . . . ?
O1 Co1 N1 C11 -80.6(4) . . . . ?
O3 Co1 N1 C11 5.1(4) . . . . ?
O4 Co1 N1 C11 92.3(4) . . . . ?
N2 Co1 N1 C11 -178.3(4) . . . . ?
O1 Co1 N1 C15 95.8(4) . . . . ?
O3 Co1 N1 C15 -178.5(3) . . . . ?
O4 Co1 N1 C15 -91.3(4) . . . . ?
N2 Co1 N1 C15 -1.9(3) . . . . ?
O1 Co1 N2 C20 93.9(4) . . . . ?
O2 Co1 N2 C20 6.1(4) . . . . ?
O4 Co1 N2 C20 -84.0(4) . . . . ?
N1 Co1 N2 C20 179.4(5) . . . . ?
O1 Co1 N2 C16 -84.6(4) . . . . ?
O2 Co1 N2 C16 -172.4(3) . . . . ?
O4 Co1 N2 C16 97.5(4) . . . . ?
N1 Co1 N2 C16 0.8(3) . . . . ?
Co1 O4 C1 C2 13.7(7) . . . . ?
Co1 O4 C1 C4 -165.1(3) . . . . ?
O4 C1 C2 C3 1.8(9) . . . . ?
C4 C1 C2 C3 -179.4(5) . . . . ?
Co1 O3 C3 C2 -17.2(8) . . . . ?
Co1 O3 C3 C5 160.6(3) . . . . ?
C1 C2 C3 O3 0.0(9) . . . . ?
C1 C2 C3 C5 -177.7(5) . . . . ?
O4 C1 C4 F2 -172.3(5) . . . . ?
C2 C1 C4 F2 8.7(7) . . . . ?
O4 C1 C4 F3 67.4(6) . . . . ?
C2 C1 C4 F3 -111.6(5) . . . . ?
O4 C1 C4 F1 -50.6(6) . . . . ?
C2 C1 C4 F1 130.5(5) . . . . ?
O3 C3 C5 F6 42.4(7) . . . . ?
C2 C3 C5 F6 -139.6(5) . . . . ?
O3 C3 C5 F4 165.7(5) . . . . ?
C2 C3 C5 F4 -16.2(7) . . . . ?
O3 C3 C5 F5 -76.6(6) . . . . ?
C2 C3 C5 F5 101.5(6) . . . . ?
Co1 O2 C6 C7 -18.4(8) . . . . ?
Co1 O2 C6 C9 160.8(4) . . . . ?
O2 C6 C7 C8 -3.5(10) . . . . ?
C9 C6 C7 C8 177.4(5) . . . . ?
Co1 O1 C8 C7 20.7(8) . . . . ?
Co1 O1 C8 C10 -160.7(4) . . . . ?
C6 C7 C8 O1 2.2(10) . . . . ?
C6 C7 C8 C10 -176.4(6) . . . . ?
O2 C6 C9 F8 173.4(6) . . . . ?
C7 C6 C9 F8 -7.3(9) . . . . ?
O2 C6 C9 F7 -63.8(7) . . . . ?
C7 C6 C9 F7 115.4(6) . . . . ?
O2 C6 C9 F9 53.4(7) . . . . ?
C7 C6 C9 F9 -127.3(6) . . . . ?
O1 C8 C10 F12 42.4(8) . . . . ?
C7 C8 C10 F12 -138.8(6) . . . . ?
O1 C8 C10 F10 165.1(6) . . . . ?
C7 C8 C10 F10 -16.2(9) . . . . ?
O1 C8 C10 F11 -77.1(7) . . . . ?
C7 C8 C10 F11 101.6(7) . . . . ?
C15 N1 C11 C12 0.1(8) . . . . ?
Co1 N1 C11 C12 176.4(4) . . . . ?
N1 C11 C12 C13 0.5(9) . . . . ?
C11 C12 C13 C14 -0.6(8) . . . . ?
C11 C12 C13 C21 -179.6(5) . . . . ?
C12 C13 C14 C15 0.2(8) . . . . ?
C21 C13 C14 C15 179.2(5) . . . . ?
C11 N1 C15 C14 -0.5(7) . . . . ?
Co1 N1 C15 C14 -177.2(4) . . . . ?
C11 N1 C15 C16 179.2(4) . . . . ?
Co1 N1 C15 C16 2.6(6) . . . . ?
C13 C14 C15 N1 0.4(8) . . . . ?
C13 C14 C15 C16 -179.3(5) . . . . ?
C20 N2 C16 C17 -1.0(7) . . . . ?
Co1 N2 C16 C17 177.7(4) . . . . ?
C20 N2 C16 C15 -178.4(4) . . . . ?
Co1 N2 C16 C15 0.2(5) . . . . ?
N1 C15 C16 N2 -1.8(6) . . . . ?
C14 C15 C16 N2 178.0(5) . . . . ?
N1 C15 C16 C17 -179.3(5) . . . . ?
C14 C15 C16 C17 0.5(8) . . . . ?
N2 C16 C17 C18 0.4(8) . . . . ?
C15 C16 C17 C18 177.7(5) . . . . ?
C16 C17 C18 C19 0.0(8) . . . . ?
C16 C17 C18 C22 -179.9(5) . . . . ?
C17 C18 C19 C20 0.1(8) . . . . ?
C22 C18 C19 C20 -179.9(5) . . . . ?
C16 N2 C20 C19 1.1(8) . . . . ?
Co1 N2 C20 C19 -177.3(4) . . . . ?
C18 C19 C20 N2 -0.8(8) . . . . ?
